data_4334693
loop_
_publ_author_name
'Henrik Fahlquist'
'Dag Nor\'eus'
'Magnus H. S\/orby'

_publ_section_title
;
 Varying the Alkali-Metal Radii in (KxRb1-x)n[GaH2]n (0 <=x<= 1) Reorients
 a Stable Polyethylene-Structured [GaH2]nn- Anionic Chain
;
_journal_name_full 'Inorganic Chemistry'
_journal_page_first 4771
_journal_page_last 4773
_journal_paper_doi 10.1021/ic400224a
_journal_volume 52
_journal_year 2013
_chemical_formula_iupac 'Rb0.5 K0.5 (GaH2)'
_chemical_formula_moiety 'Rb0.5 K0.5 Ga H2'
_chemical_formula_structural 'Rb0.5 K0.5 (GaH2)'
_chemical_formula_sum 'Ga H2 K0.5 Rb0.5'
_chemical_formula_weight 136.03
_chemical_name_systematic Rubidiumpotassiumdigalliumtetrahydride
_space_group_IT_number 63
_symmetry_cell_setting orthorhombic
_symmetry_space_group_name_Hall '-C 2c 2'
_symmetry_space_group_name_H-M 'C m c m'
_cell_angle_alpha 90.00000
_cell_angle_beta 90.00000
_cell_angle_gamma 90.00000
_cell_formula_units_Z 4
_cell_length_a 5.58816(13)
_cell_length_b 12.2298(3)
_cell_length_c 4.55477(11)
_cell_measurement_temperature 298
_cell_volume 311.282(13)
_computing_structure_refinement FULLPROF
_diffrn_ambient_temperature 298
_diffrn_radiation_probe neutron
_diffrn_radiation_type 'Constant Wavelength Neutron Diffraction'
_diffrn_radiation_wavelength 1.55570
_diffrn_source 'nuclear reactor'
_pd_char_colour Black
_pd_meas_2theta_range_inc 0.050024
_pd_meas_number_of_points 2394
_pd_prep_pressure 101
_pd_prep_temperature 198
_pd_proc_2theta_range_inc 0.050024
_pd_proc_2theta_range_max 129.949997
_pd_proc_2theta_range_min 10.300000
_pd_proc_ls_prof_R_factor 3.7036
_pd_proc_ls_prof_wR_expected 2.8070
_pd_proc_ls_prof_wR_factor 4.6893
_pd_proc_number_of_points 2393
_pd_proc_wavelength 1.555700
_pd_spec_mounting '6mm vanadium container'
_pd_spec_mount_mode Transmission
_pd_spec_shape cylinder
_refine_ls_number_parameters 28
_refine_ls_number_reflns 177
_refine_ls_number_restraints 0
_refine_ls_R_I_factor 6.1481
_cod_data_source_file ic400224a_si_003.cif
_cod_data_source_block Rb0.5K0.5GaH2
_cod_original_cell_volume 311.284(13)
_cod_original_formula_sum 'Rb0.5 K0.5 Ga H2'
_cod_database_code 4334693
_cod_database_fobs_code 4334693
_pd_proc_ls_prof_cr_factor 12.4486
_pd_proc_ls_prof_cwr_factor 12.0582
_pd_proc_ls_prof_cwr_expected 7.2180
_pd_proc_ls_prof_chi2 2.7908
_pd_proc_ls_prof_echi2 2.7885

loop_
_symmetry_equiv_pos_as_xyz
x,y,z
x,-y,-z
-x,y,-z+1/2
-x,-y,z+1/2
-x,-y,-z
-x,y,z
x,-y,z+1/2
x,y,-z+1/2
x+1/2,y+1/2,z
x+1/2,-y+1/2,-z
-x+1/2,y+1/2,-z+1/2
-x+1/2,-y+1/2,z+1/2
-x+1/2,-y+1/2,-z
-x+1/2,y+1/2,z
x+1/2,-y+1/2,z+1/2
x+1/2,y+1/2,-z+1/2

loop_
_atom_site_label
_atom_site_fract_x
_atom_site_fract_y
_atom_site_fract_z
_atom_site_U_iso_or_equiv
_atom_site_occupancy
_atom_site_adp_type
_atom_site_type_symbol
Ga 0.00000 0.04694(16) 0.25000 0.0154(6) 1.00000 Uiso Ga
D 0.77794 0.1349(2) 0.25000 0.0481(13) 1.00000 Uani D
K 0.00000 0.3538(2) 0.25000 0.0198(8) 0.48584 Uiso K
Rb 0.00000 0.3538(2) 0.25000 0.0198(8) 0.51416 Uiso Rb

loop_
_atom_site_aniso_label
_atom_site_aniso_U_11
_atom_site_aniso_U_22
_atom_site_aniso_U_33
_atom_site_aniso_U_12
_atom_site_aniso_U_13
_atom_site_aniso_U_23
_atom_site_aniso_type_symbol
D 0.0493(13) 0.0701(17) 0.0247(10) 0.0285(13) 0.00000 0.00000 D

loop_
_atom_type_symbol
_atom_type_scat_length_neutron
_atom_type_scat_source
Ga 0.72880 V.F._Sears_Neutron_News_3_26_(1992)
D 0.66710 V.F._Sears_Neutron_News_3_26_(1992)
K 0.36700 V.F._Sears_Neutron_News_3_26_(1992)
Rb 0.70900 V.F._Sears_Neutron_News_3_26_(1992)

loop_
_geom_angle_atom_site_label_1
_geom_angle_atom_site_label_2
_geom_angle_atom_site_label_3
_geom_angle
_geom_angle_site_symmetry_1
_geom_angle_site_symmetry_3
Ga Ga Ga 126.49(4) . 2_556
Ga Ga D 107.15(12) . 3_455
Ga Ga D 107.15(12) . 4_656
Ga Ga D 107.15(12) 2_556 3_455
Ga Ga D 107.15(12) 2_556 4_656
D Ga D 98.16(10) 3_455 4_656
Ga D D 40.92(9) 1_655 2_756
Ga D K 117.26(9) 1_655 3_665
Ga D K 117.26(9) 1_655 4_666
Ga D Rb 117.26(9) 1_655 5_665
Ga D Rb 117.26(9) 1_655 6_666
D D K 124.245(7) 2_756 3_665
D D K 124.245(7) 2_756 4_666
D D Rb 124.245(7) 2_756 5_665
D D Rb 124.245(7) 2_756 6_666
K D K 111.202(6) 3_665 4_666
K D Rb 111.202(6) 3_665 6_666
K D Rb 111.202(6) 4_666 5_665
Rb D Rb 111.202(6) 5_665 6_666
D K D 111.202(6) 1_565 2_566
D K D 68.490(6) 1_565 3_665
D K D 174.260(7) 1_565 4_666
D K D 174.260(7) 2_566 3_665
D K D 68.490(6) 2_566 4_666
D K D 111.202(6) 3_665 4_666
D Rb D 111.202(6) 1_565 2_566
D Rb D 68.490(6) 1_565 3_665
D Rb D 174.260(7) 1_565 4_666
D Rb D 174.260(7) 2_566 3_665
D Rb D 68.490(6) 2_566 4_666
D Rb D 111.202(6) 3_665 4_666

loop_
_geom_bond_atom_site_label_1
_geom_bond_atom_site_label_2
_geom_bond_distance
_geom_bond_site_symmetry_2
Ga Ga 2.5504(12) 2_555
Ga Ga 2.5504(12) 2_556
Ga D 1.642(2) 1_455
Ga D 1.642(2) 3_655
D Ga 1.642(2) 1_655
D D 2.48181(6) 3_755
D K 2.76006(18) 10_555
D K 2.76006(18) 10_556
D Rb 2.76006(18) 10_555
D Rb 2.76006(18) 10_556
K D 2.76006(18) 10_455
K D 2.76006(18) 10_456
K D 2.76006(18) 12_554
K D 2.76006(18) 12_555
Rb D 2.76006(18) 10_455
Rb D 2.76006(18) 10_456
Rb D 2.76006(18) 12_554
Rb D 2.76006(18) 12_555
